data_4516209
loop_
_publ_author_name
'Ju, Dianxing'
'Zheng, Xiaopeng'
'Yin, Jun'
'Qiu, Zhiwen'
'T\"uredi, Bekir'
'Liu, Xiaolong'
'Dang, Yangyang'
'Cao, Bingqiang'
'Mohammed, Omar F.'
'Bakr, Osman M.'
'Tao, Xutang'

_publ_section_title
;
 Tellurium-Based Double Perovskites A2TeX6 with Tunable Band Gap and Long
 Carrier Diffusion Length for Optoelectronic Applications
;
_journal_issue 1
_journal_name_full 'ACS Energy Letters'
_journal_page_first 228
_journal_paper_doi 10.1021/acsenergylett.8b02113
_journal_volume 4
_journal_year 2018
_chemical_formula_sum 'C H6 I6 N Te'
_chemical_formula_weight 953
_space_group_IT_number 225
_space_group_name_Hall '-F 4 2 3'
_space_group_name_H-M_alt 'F m -3 m'
_symmetry_cell_setting cubic
_symmetry_space_group_name_H-M 'F m -3 m'
_atom_sites_solution_primary direct
_atom_sites_solution_secondary difmap
_audit_creation_method SHELXL-97
_cell_angle_alpha 90.00
_cell_angle_beta 90.00
_cell_angle_gamma 90.00
_cell_formula_units_Z 4
_cell_length_a 12.000(4)
_cell_length_b 12.000(4)
_cell_length_c 12.000(4)
_cell_measurement_reflns_used 3188
_cell_measurement_temperature 296(2)
_cell_measurement_theta_max 27.06
_cell_measurement_theta_min 2.94
_cell_volume 1728.0(10)
_computing_cell_refinement 'Bruker SAINT'
_computing_data_collection 'Bruker APEX2'
_computing_data_reduction 'Bruker SAINT'
_computing_molecular_graphics 'Bruker SHELXTL'
_computing_publication_material 'Bruker SHELXTL'
_computing_structure_refinement 'SHELXL-97 (Sheldrick, 1997)'
_computing_structure_solution 'SHELXS-97 (Sheldrick, 1990)'
_diffrn_ambient_temperature 296(2)
_diffrn_measured_fraction_theta_full 1.000
_diffrn_measured_fraction_theta_max 1.000
_diffrn_measurement_device_type 'Bruker APEX-II CCD'
_diffrn_measurement_method '\f and \w scans'
_diffrn_radiation_monochromator graphite
_diffrn_radiation_source 'fine-focus sealed tube'
_diffrn_radiation_type MoK\a
_diffrn_radiation_wavelength 0.71073
_diffrn_reflns_av_R_equivalents 0.0340
_diffrn_reflns_av_sigmaI/netI 0.0098
_diffrn_reflns_limit_h_max 15
_diffrn_reflns_limit_h_min -15
_diffrn_reflns_limit_k_max 15
_diffrn_reflns_limit_k_min -15
_diffrn_reflns_limit_l_max 15
_diffrn_reflns_limit_l_min -15
_diffrn_reflns_number 4746
_diffrn_reflns_theta_full 27.49
_diffrn_reflns_theta_max 27.49
_diffrn_reflns_theta_min 2.94
_exptl_absorpt_coefficient_mu 12.403
_exptl_absorpt_correction_T_max 0.107
_exptl_absorpt_correction_T_min 0.055
_exptl_absorpt_correction_type multi-scan
_exptl_absorpt_process_details sadabs
_exptl_crystal_colour black
_exptl_crystal_density_diffrn 3.525
_exptl_crystal_density_method 'not measured'
_exptl_crystal_description block
_exptl_crystal_F_000 1536
_exptl_crystal_size_max 0.38
_exptl_crystal_size_mid 0.21
_exptl_crystal_size_min 0.18
_refine_diff_density_max 0.691
_refine_diff_density_min -0.793
_refine_diff_density_rms 0.160
_refine_ls_extinction_method none
_refine_ls_goodness_of_fit_ref 1.119
_refine_ls_matrix_type full
_refine_ls_number_parameters 6
_refine_ls_number_reflns 135
_refine_ls_number_restraints 0
_refine_ls_restrained_S_all 1.119
_refine_ls_R_factor_all 0.0252
_refine_ls_R_factor_gt 0.0249
_refine_ls_shift/su_max 0.000
_refine_ls_shift/su_mean 0.000
_refine_ls_structure_factor_coef Fsqd
_refine_ls_weighting_details 'calc w=1/[\s^2^(Fo^2^)+(0.1000P)^2^+0.0000P] where P=(Fo^2^+2Fc^2^)/3'
_refine_ls_weighting_scheme calc
_refine_ls_wR_factor_gt 0.1148
_refine_ls_wR_factor_ref 0.1157
_reflns_number_gt 131
_reflns_number_total 132
_reflns_threshold_expression >2sigma(I)
_cod_data_source_file nz8b02113_si_002.cif
_cod_data_source_block x1
_cod_depositor_comments
;

2021-10-24
Z value and formula fixed to values more according to usual
chemical conventions.                 miguel
;
_cod_original_formula_sum 'C2 H12 I12 N2 Te2'
_cod_original_formula_weight 1906
_cod_original_formula_units_Z 2
_cod_original_cell_volume 1727.9(9)
_cod_original_sg_symbol_H-M Fm-3m
_cod_database_code 4516209

loop_
_symmetry_equiv_pos_as_xyz
'x, y, z'
'-x, -y, z'
'-x, y, -z'
'x, -y, -z'
'z, x, y'
'z, -x, -y'
'-z, -x, y'
'-z, x, -y'
'y, z, x'
'-y, z, -x'
'y, -z, -x'
'-y, -z, x'
'y, x, -z'
'-y, -x, -z'
'y, -x, z'
'-y, x, z'
'x, z, -y'
'-x, z, y'
'-x, -z, -y'
'x, -z, y'
'z, y, -x'
'z, -y, x'
'-z, y, x'
'-z, -y, -x'
'x, y+1/2, z+1/2'
'-x, -y+1/2, z+1/2'
'-x, y+1/2, -z+1/2'
'x, -y+1/2, -z+1/2'
'z, x+1/2, y+1/2'
'z, -x+1/2, -y+1/2'
'-z, -x+1/2, y+1/2'
'-z, x+1/2, -y+1/2'
'y, z+1/2, x+1/2'
'-y, z+1/2, -x+1/2'
'y, -z+1/2, -x+1/2'
'-y, -z+1/2, x+1/2'
'y, x+1/2, -z+1/2'
'-y, -x+1/2, -z+1/2'
'y, -x+1/2, z+1/2'
'-y, x+1/2, z+1/2'
'x, z+1/2, -y+1/2'
'-x, z+1/2, y+1/2'
'-x, -z+1/2, -y+1/2'
'x, -z+1/2, y+1/2'
'z, y+1/2, -x+1/2'
'z, -y+1/2, x+1/2'
'-z, y+1/2, x+1/2'
'-z, -y+1/2, -x+1/2'
'x+1/2, y, z+1/2'
'-x+1/2, -y, z+1/2'
'-x+1/2, y, -z+1/2'
'x+1/2, -y, -z+1/2'
'z+1/2, x, y+1/2'
'z+1/2, -x, -y+1/2'
'-z+1/2, -x, y+1/2'
'-z+1/2, x, -y+1/2'
'y+1/2, z, x+1/2'
'-y+1/2, z, -x+1/2'
'y+1/2, -z, -x+1/2'
'-y+1/2, -z, x+1/2'
'y+1/2, x, -z+1/2'
'-y+1/2, -x, -z+1/2'
'y+1/2, -x, z+1/2'
'-y+1/2, x, z+1/2'
'x+1/2, z, -y+1/2'
'-x+1/2, z, y+1/2'
'-x+1/2, -z, -y+1/2'
'x+1/2, -z, y+1/2'
'z+1/2, y, -x+1/2'
'z+1/2, -y, x+1/2'
'-z+1/2, y, x+1/2'
'-z+1/2, -y, -x+1/2'
'x+1/2, y+1/2, z'
'-x+1/2, -y+1/2, z'
'-x+1/2, y+1/2, -z'
'x+1/2, -y+1/2, -z'
'z+1/2, x+1/2, y'
'z+1/2, -x+1/2, -y'
'-z+1/2, -x+1/2, y'
'-z+1/2, x+1/2, -y'
'y+1/2, z+1/2, x'
'-y+1/2, z+1/2, -x'
'y+1/2, -z+1/2, -x'
'-y+1/2, -z+1/2, x'
'y+1/2, x+1/2, -z'
'-y+1/2, -x+1/2, -z'
'y+1/2, -x+1/2, z'
'-y+1/2, x+1/2, z'
'x+1/2, z+1/2, -y'
'-x+1/2, z+1/2, y'
'-x+1/2, -z+1/2, -y'
'x+1/2, -z+1/2, y'
'z+1/2, y+1/2, -x'
'z+1/2, -y+1/2, x'
'-z+1/2, y+1/2, x'
'-z+1/2, -y+1/2, -x'
'-x, -y, -z'
'x, y, -z'
'x, -y, z'
'-x, y, z'
'-z, -x, -y'
'-z, x, y'
'z, x, -y'
'z, -x, y'
'-y, -z, -x'
'y, -z, x'
'-y, z, x'
'y, z, -x'
'-y, -x, z'
'y, x, z'
'-y, x, -z'
'y, -x, -z'
'-x, -z, y'
'x, -z, -y'
'x, z, y'
'-x, z, -y'
'-z, -y, x'
'-z, y, -x'
'z, -y, -x'
'z, y, x'
'-x, -y+1/2, -z+1/2'
'x, y+1/2, -z+1/2'
'x, -y+1/2, z+1/2'
'-x, y+1/2, z+1/2'
'-z, -x+1/2, -y+1/2'
'-z, x+1/2, y+1/2'
'z, x+1/2, -y+1/2'
'z, -x+1/2, y+1/2'
'-y, -z+1/2, -x+1/2'
'y, -z+1/2, x+1/2'
'-y, z+1/2, x+1/2'
'y, z+1/2, -x+1/2'
'-y, -x+1/2, z+1/2'
'y, x+1/2, z+1/2'
'-y, x+1/2, -z+1/2'
'y, -x+1/2, -z+1/2'
'-x, -z+1/2, y+1/2'
'x, -z+1/2, -y+1/2'
'x, z+1/2, y+1/2'
'-x, z+1/2, -y+1/2'
'-z, -y+1/2, x+1/2'
'-z, y+1/2, -x+1/2'
'z, -y+1/2, -x+1/2'
'z, y+1/2, x+1/2'
'-x+1/2, -y, -z+1/2'
'x+1/2, y, -z+1/2'
'x+1/2, -y, z+1/2'
'-x+1/2, y, z+1/2'
'-z+1/2, -x, -y+1/2'
'-z+1/2, x, y+1/2'
'z+1/2, x, -y+1/2'
'z+1/2, -x, y+1/2'
'-y+1/2, -z, -x+1/2'
'y+1/2, -z, x+1/2'
'-y+1/2, z, x+1/2'
'y+1/2, z, -x+1/2'
'-y+1/2, -x, z+1/2'
'y+1/2, x, z+1/2'
'-y+1/2, x, -z+1/2'
'y+1/2, -x, -z+1/2'
'-x+1/2, -z, y+1/2'
'x+1/2, -z, -y+1/2'
'x+1/2, z, y+1/2'
'-x+1/2, z, -y+1/2'
'-z+1/2, -y, x+1/2'
'-z+1/2, y, -x+1/2'
'z+1/2, -y, -x+1/2'
'z+1/2, y, x+1/2'
'-x+1/2, -y+1/2, -z'
'x+1/2, y+1/2, -z'
'x+1/2, -y+1/2, z'
'-x+1/2, y+1/2, z'
'-z+1/2, -x+1/2, -y'
'-z+1/2, x+1/2, y'
'z+1/2, x+1/2, -y'
'z+1/2, -x+1/2, y'
'-y+1/2, -z+1/2, -x'
'y+1/2, -z+1/2, x'
'-y+1/2, z+1/2, x'
'y+1/2, z+1/2, -x'
'-y+1/2, -x+1/2, z'
'y+1/2, x+1/2, z'
'-y+1/2, x+1/2, -z'
'y+1/2, -x+1/2, -z'
'-x+1/2, -z+1/2, y'
'x+1/2, -z+1/2, -y'
'x+1/2, z+1/2, y'
'-x+1/2, z+1/2, -y'
'-z+1/2, -y+1/2, x'
'-z+1/2, y+1/2, -x'
'z+1/2, -y+1/2, -x'
'z+1/2, y+1/2, x'

loop_
_atom_site_label
_atom_site_type_symbol
_atom_site_fract_x
_atom_site_fract_y
_atom_site_fract_z
_atom_site_U_iso_or_equiv
_atom_site_adp_type
_atom_site_occupancy
_atom_site_symmetry_multiplicity
_atom_site_calc_flag
_atom_site_refinement_flags
Te Te 0.0000 0.0000 0.0000 0.0304(6) Uani 1 48 d S
I I -0.24569(5) 0.0000 0.0000 0.0628(6) Uani 1 8 d S
N N -0.2500 0.2500 -0.2500 0.26(6) Uani 1 24 d S

loop_
_atom_site_aniso_label
_atom_site_aniso_U_11
_atom_site_aniso_U_22
_atom_site_aniso_U_33
_atom_site_aniso_U_23
_atom_site_aniso_U_13
_atom_site_aniso_U_12
Te 0.0304(6) 0.0304(6) 0.0304(6) 0.000 0.000 0.000
I 0.0299(6) 0.0793(6) 0.0793(6) 0.000 0.000 0.000
N 0.26(6) 0.26(6) 0.26(6) 0.000 0.000 0.000

loop_
_atom_type_symbol
_atom_type_description
_atom_type_scat_dispersion_real
_atom_type_scat_dispersion_imag
_atom_type_scat_source
C C 0.0033 0.0016 'International Tables Vol C Tables 4.2.6.8 and 6.1.1.4'
H H 0.0000 0.0000 'International Tables Vol C Tables 4.2.6.8 and 6.1.1.4'
N N 0.0061 0.0033 'International Tables Vol C Tables 4.2.6.8 and 6.1.1.4'
Te Te -0.5308 1.6751 'International Tables Vol C Tables 4.2.6.8 and 6.1.1.4'
I I -0.4742 1.8119 'International Tables Vol C Tables 4.2.6.8 and 6.1.1.4'

loop_
_geom_angle_atom_site_label_1
_geom_angle_atom_site_label_2
_geom_angle_atom_site_label_3
_geom_angle
_geom_angle_site_symmetry_1
_geom_angle_site_symmetry_3
I Te I 90.0 97 105
I Te I 180.0 97 .
I Te I 90.0 105 .
I Te I 90.0 97 5
I Te I 90.0 105 5
I Te I 90.0 . 5
I Te I 90.0 97 101
I Te I 90.0 105 101
I Te I 90.0 . 101
I Te I 180.0 5 101
I Te I 90.0 97 9
I Te I 180.0 105 9
I Te I 90.0 . 9
I Te I 90.0 5 9
I Te I 90.0 101 9

loop_
_geom_bond_atom_site_label_1
_geom_bond_atom_site_label_2
_geom_bond_distance
_geom_bond_site_symmetry_2
Te I 2.9483(11) 97
Te I 2.9483(11) 105
Te I 2.9483(11) .
Te I 2.9483(11) 5
Te I 2.9483(11) 101
Te I 2.9483(11) 9
